data_4318399
loop_
_publ_author_name
'William J. Hunks'
'Michael C. Jennings'
'Richard J. Puddephatt'

_publ_section_title
;
 Supramolecular Gold(I) Thiobarbiturate Chemistry: Combining Aurophilicity
 and Hydrogen Bonding to Make Polymers, Sheets, and Networks
;
_journal_name_full 'Inorganic Chemistry'
_journal_page_first 4590
_journal_page_last 4598
_journal_paper_doi 10.1021/ic020178h
_journal_volume 41
_journal_year 2002
_chemical_formula_sum 'C57 H82 Au6 N23 O29 S6'
_chemical_formula_weight 2927.61
_chemical_name_systematic
;
  ?
;
_space_group_IT_number 15
_symmetry_cell_setting monoclinic
_symmetry_space_group_name_Hall '-C 2yc'
_symmetry_space_group_name_H-M 'C 1 2/c 1'
_atom_sites_solution_hydrogens geom
_atom_sites_solution_primary direct
_atom_sites_solution_secondary difmap
_audit_creation_method SHELXL-97
_cell_angle_alpha 90.00
_cell_angle_beta 111.407(7)
_cell_angle_gamma 90.00
_cell_formula_units_Z 4
_cell_length_a 31.150(4)
_cell_length_b 22.367(3)
_cell_length_c 14.4693(19)
_cell_measurement_temperature 200(2)
_cell_volume 9386(2)
_computing_cell_refinement 'Nonius DENZO'
_computing_data_collection 'Nonius COLLECT'
_computing_data_reduction 'Nonius DENZO'
_computing_molecular_graphics 'Bruker SHELXTL'
_computing_publication_material 'Bruker SHELXTL'
_computing_structure_refinement 'SHELXL-97 (Sheldrick, 1997)'
_computing_structure_solution 'SHELXS-97 (Sheldrick, 1990)'
_diffrn_ambient_temperature 200(2)
_diffrn_measured_fraction_theta_full 0.992
_diffrn_measured_fraction_theta_max 0.992
_diffrn_measurement_device_type 'Nonius Kappa-CCD'
_diffrn_measurement_method 'phi/omega scans'
_diffrn_radiation_monochromator graphite
_diffrn_radiation_source 'fine-focus sealed tube'
_diffrn_radiation_type MoK\a
_diffrn_radiation_wavelength 0.71073
_diffrn_reflns_av_R_equivalents 0.130
_diffrn_reflns_av_sigmaI/netI 0.1146
_diffrn_reflns_limit_h_max 31
_diffrn_reflns_limit_h_min -31
_diffrn_reflns_limit_k_max 23
_diffrn_reflns_limit_k_min -23
_diffrn_reflns_limit_l_max 14
_diffrn_reflns_limit_l_min -14
_diffrn_reflns_number 23897
_diffrn_reflns_theta_full 21.47
_diffrn_reflns_theta_max 21.47
_diffrn_reflns_theta_min 2.81
_exptl_absorpt_coefficient_mu 9.559
_exptl_absorpt_correction_T_max 0.7625
_exptl_absorpt_correction_T_min 0.4482
_exptl_absorpt_correction_type integration
_exptl_crystal_colour yellow
_exptl_crystal_density_diffrn 2.072
_exptl_crystal_density_method 'not measured'
_exptl_crystal_description 'rectangular plate'
_exptl_crystal_F_000 5548
_exptl_crystal_size_max 0.10
_exptl_crystal_size_mid 0.08
_exptl_crystal_size_min 0.03
_refine_diff_density_max 3.066
_refine_diff_density_min -1.451
_refine_diff_density_rms 0.401
_refine_ls_extinction_method none
_refine_ls_goodness_of_fit_ref 1.264
_refine_ls_hydrogen_treatment mixed
_refine_ls_matrix_type full
_refine_ls_number_parameters 262
_refine_ls_number_reflns 5324
_refine_ls_number_restraints 3
_refine_ls_restrained_S_all 1.263
_refine_ls_R_factor_all 0.1754
_refine_ls_R_factor_gt 0.1109
_refine_ls_shift/su_max 0.004
_refine_ls_shift/su_mean 0.000
_refine_ls_structure_factor_coef Fsqd
_refine_ls_weighting_details 'calc w=1/[\s^2^(Fo^2^)+(0.2000P)^2^+0.0000P] where P=(Fo^2^+2Fc^2^)/3'
_refine_ls_weighting_scheme calc
_refine_ls_wR_factor_gt 0.3342
_refine_ls_wR_factor_ref 0.3697
_reflns_number_gt 3139
_reflns_number_total 5324
_reflns_threshold_expression >2sigma(I)
_cod_data_source_file ic020178h_5.cif
_cod_data_source_block complex4
_cod_depositor_comments
;
The following automatic conversions were performed:

'_symmetry_cell_setting' value 'Monoclinic' changed to 'monoclinic'
according to the built-in table from CIF Core dictionary named
'cif_core.dic' version 2.4.1 from 2010-06-29.

Automatic conversion script
Id: cif_fix_values 1646 2011-03-28 12:23:43Z adriana 
;
_cod_database_code 4318399

loop_
_symmetry_equiv_pos_as_xyz
'x, y, z'
'-x, y, -z+1/2'
'x+1/2, y+1/2, z'
'-x+1/2, y+1/2, -z+1/2'
'-x, -y, -z'
'x, -y, z-1/2'
'-x+1/2, -y+1/2, -z'
'x+1/2, -y+1/2, z-1/2'

loop_
_atom_site_label
_atom_site_type_symbol
_atom_site_fract_x
_atom_site_fract_y
_atom_site_fract_z
_atom_site_U_iso_or_equiv
_atom_site_adp_type
_atom_site_occupancy
_atom_site_symmetry_multiplicity
_atom_site_calc_flag
_atom_site_refinement_flags
_atom_site_disorder_assembly
_atom_site_disorder_group
Au1 Au 0.19722(6) 0.77539(8) -0.41870(15) 0.0726(7) Uani 1 1 d . . .
Au2 Au 0.18598(7) 0.69546(8) -0.59789(15) 0.0745(8) Uani 1 1 d . . .
Au3 Au 0.20780(6) 0.83099(8) -0.59479(15) 0.0737(8) Uani 1 1 d . . .
N11 N 0.1212(6) 0.7881(8) -0.5032(15) 0.008(5) Uiso 1 1 d . . .
C12 C 0.0926(8) 0.7949(11) -0.449(2) 0.013(6) Uiso 1 1 d . . .
O13 O 0.1162(6) 0.7951(8) -0.3527(14) 0.022(5) Uiso 1 1 d . . .
C14 C 0.0469(9) 0.7985(12) -0.493(2) 0.020(7) Uiso 1 1 d . . .
H14A H 0.0284 0.8008 -0.4535 0.024 Uiso 1 1 calc R . .
C15 C 0.0255(10) 0.7989(13) -0.597(2) 0.029(8) Uiso 1 1 d . . .
O16 O -0.0162(7) 0.7988(9) -0.6527(16) 0.035(5) Uiso 1 1 d . . .
N17 N 0.0569(7) 0.7925(9) -0.6517(18) 0.017(5) Uiso 1 1 d . . .
H17A H 0.0465 0.7924 -0.7170 0.020 Uiso 1 1 calc R . .
C18 C 0.1023(9) 0.7866(12) -0.597(2) 0.018(7) Uiso 1 1 d . . .
S19 S 0.1344(2) 0.7790(3) -0.6772(5) 0.0111(15) Uiso 1 1 d . . .
N21 N 0.1722(6) 0.6196(9) -0.5057(15) 0.007(5) Uiso 1 1 d . . .
C22 C 0.1500(9) 0.5707(12) -0.550(2) 0.017(7) Uiso 1 1 d . . .
O23 O 0.1290(6) 0.5786(8) -0.6485(14) 0.024(5) Uiso 1 1 d . . .
C24 C 0.1497(8) 0.5201(12) -0.503(2) 0.016(6) Uiso 1 1 d . . .
H24A H 0.1338 0.4864 -0.5397 0.019 Uiso 1 1 calc R . .
C25 C 0.1727(8) 0.5154(11) -0.4000(19) 0.012(6) Uiso 1 1 d . . .
O26 O 0.1775(6) 0.4709(8) -0.3464(14) 0.025(5) Uiso 1 1 d . . .
N27 N 0.1946(6) 0.5683(8) -0.3583(15) 0.006(5) Uiso 1 1 d . . .
H27A H 0.2091 0.5696 -0.2935 0.007 Uiso 1 1 calc R . .
C28 C 0.1952(8) 0.6166(10) -0.4093(18) 0.005(6) Uiso 1 1 d . . .
S29 S 0.2274(2) 0.6775(3) -0.3405(5) 0.0089(15) Uiso 1 1 d . . .
N31 N 0.2243(6) 0.9152(9) -0.4991(15) 0.009(5) Uiso 1 1 d . . .
C32 C 0.2181(8) 0.9705(10) -0.5483(19) 0.007(6) Uiso 1 1 d . . .
O33 O 0.1960(6) 0.9625(7) -0.6449(13) 0.017(4) Uiso 1 1 d . . .
C34 C 0.2321(8) 1.0194(12) -0.5002(19) 0.014(6) Uiso 1 1 d . . .
H34A H 0.2247 1.0561 -0.5356 0.016 Uiso 1 1 calc R . .
C35 C 0.2566(8) 1.0212(12) -0.403(2) 0.016(7) Uiso 1 1 d . . .
O36 O 0.2715(6) 1.0670(8) -0.3488(15) 0.029(5) Uiso 1 1 d . . .
N37 N 0.2644(6) 0.9660(9) -0.3531(16) 0.012(5) Uiso 1 1 d . . .
H37A H 0.2804 0.9642 -0.2889 0.015 Uiso 1 1 calc R . .
C38 C 0.2475(8) 0.9167(11) -0.4040(18) 0.008(6) Uiso 1 1 d . . .
S39 S 0.2584(2) 0.8497(3) -0.3340(5) 0.0116(15) Uiso 1 1 d . . .
O41 O 0.0978(8) 0.4798(12) -0.737(2) 0.062(7) Uiso 1 1 d . . .
C42 C 0.0885(13) 0.4458(17) -0.805(3) 0.053(10) Uiso 1 1 d . . .
H42A H 0.0709 0.4633 -0.8675 0.064 Uiso 1 1 calc R . .
N43 N 0.0971(8) 0.3939(12) -0.811(2) 0.036(7) Uiso 1 1 d . . .
C44 C 0.1269(15) 0.356(2) -0.729(3) 0.078(13) Uiso 1 1 d . . .
H44A H 0.1388 0.3801 -0.6676 0.117 Uiso 1 1 calc R . .
H44B H 0.1528 0.3412 -0.7451 0.117 Uiso 1 1 calc R . .
H44C H 0.1091 0.3225 -0.7186 0.117 Uiso 1 1 calc R . .
C45 C 0.0788(15) 0.357(2) -0.907(3) 0.079(13) Uiso 1 1 d . . .
H45A H 0.0593 0.3819 -0.9619 0.119 Uiso 1 1 calc R . .
H45B H 0.0606 0.3229 -0.8982 0.119 Uiso 1 1 calc R . .
H45C H 0.1048 0.3415 -0.9231 0.119 Uiso 1 1 calc R . .
O51 O 0.1070(11) 0.9463(15) -0.419(3) 0.092(10) Uiso 1 1 d . . .
C52 C 0.1105(16) 0.9430(19) -0.498(4) 0.073(13) Uiso 1 1 d . . .
H52A H 0.1398 0.9355 -0.5019 0.088 Uiso 1 1 calc R . .
N53 N 0.0743(10) 0.9495(13) -0.579(2) 0.049(8) Uiso 1 1 d . . .
C54 C 0.0803(15) 0.947(2) -0.671(3) 0.077(13) Uiso 1 1 d . . .
H54A H 0.1129 0.9403 -0.6601 0.116 Uiso 1 1 calc R . .
H54B H 0.0705 0.9854 -0.7063 0.116 Uiso 1 1 calc R . .
H54C H 0.0616 0.9148 -0.7117 0.116 Uiso 1 1 calc R . .
C55 C 0.0280(13) 0.9635(19) -0.578(3) 0.065(12) Uiso 1 1 d . . .
H55A H 0.0293 0.9648 -0.5098 0.098 Uiso 1 1 calc R . .
H55B H 0.0062 0.9326 -0.6152 0.098 Uiso 1 1 calc R . .
H55C H 0.0180 1.0025 -0.6099 0.098 Uiso 1 1 calc R . .
O61 O 0.2027(7) 1.1604(10) -0.6241(17) 0.044(6) Uiso 1 1 d . . .
C62 C 0.2255(12) 1.2034(16) -0.626(3) 0.043(9) Uiso 1 1 d . . .
H62A H 0.2092 1.2370 -0.6616 0.051 Uiso 1 1 calc R . .
N63 N 0.2687(8) 1.2092(11) -0.5851(19) 0.031(6) Uiso 1 1 d . . .
C64 C 0.2945(13) 1.1604(17) -0.532(3) 0.058(11) Uiso 1 1 d . . .
H64A H 0.2736 1.1283 -0.5295 0.087 Uiso 1 1 calc R . .
H64B H 0.3131 1.1731 -0.4643 0.087 Uiso 1 1 calc R . .
H64C H 0.3149 1.1459 -0.5651 0.087 Uiso 1 1 calc R . .
C65 C 0.2922(13) 1.2623(17) -0.600(3) 0.058(11) Uiso 1 1 d . . .
H65A H 0.2693 1.2922 -0.6375 0.087 Uiso 1 1 calc R . .
H65B H 0.3115 1.2517 -0.6383 0.087 Uiso 1 1 calc R . .
H65C H 0.3115 1.2790 -0.5361 0.087 Uiso 1 1 calc R . .
O71 O 0.0305(19) 0.384(3) -0.608(4) 0.18(2) Uiso 1 1 d . . .
C72 C 0.061(2) 0.386(3) -0.516(5) 0.107(18) Uiso 1 1 d . . .
H72A H 0.0726 0.4245 -0.4935 0.128 Uiso 1 1 calc R . .
N73 N 0.0772(10) 0.3477(13) -0.458(2) 0.049(8) Uiso 1 1 d . . .
C74 C 0.1015(13) 0.3614(18) -0.359(3) 0.061(11) Uiso 1 1 d . . .
H74A H 0.1050 0.4048 -0.3507 0.092 Uiso 1 1 calc R . .
H74B H 0.1320 0.3426 -0.3369 0.092 Uiso 1 1 calc R . .
H74C H 0.0845 0.3464 -0.3182 0.092 Uiso 1 1 calc R . .
C75 C 0.0666(15) 0.2878(19) -0.488(3) 0.073(13) Uiso 1 1 d . . .
H75A H 0.0492 0.2862 -0.5594 0.109 Uiso 1 1 calc R . .
H75B H 0.0479 0.2706 -0.4525 0.109 Uiso 1 1 calc R . .
H75C H 0.0952 0.2649 -0.4717 0.109 Uiso 1 1 calc R . .
O81 O 0.0732(18) 1.134(2) -0.605(4) 0.162(17) Uiso 1 1 d . . .
C82 C 0.1180(19) 1.116(2) -0.531(4) 0.098(16) Uiso 1 1 d . . .
H82A H 0.1451 1.1124 -0.5455 0.117 Uiso 1 1 calc R . .
N83 N 0.1172(8) 1.1074(10) -0.4487(19) 0.026(6) Uiso 1 1 d . . .
C84 C 0.085(2) 1.108(3) -0.415(5) 0.14(2) Uiso 1 1 d . . .
H84A H 0.0555 1.1156 -0.4689 0.207 Uiso 1 1 calc R . .
H84B H 0.0908 1.1398 -0.3648 0.207 Uiso 1 1 calc R . .
H84C H 0.0838 1.0694 -0.3840 0.207 Uiso 1 1 calc R . .
C85 C 0.1593(12) 1.0978(18) -0.377(3) 0.061(11) Uiso 1 1 d . . .
H85A H 0.1829 1.0977 -0.4072 0.092 Uiso 1 1 calc R . .
H85B H 0.1593 1.0591 -0.3455 0.092 Uiso 1 1 calc R . .
H85C H 0.1660 1.1296 -0.3274 0.092 Uiso 1 1 calc R . .
O100 O 0.1762(8) 1.0611(10) -0.7467(18) 0.050(6) Uiso 1 1 d . . .
O101 O 0.0629(8) 0.7959(11) -0.257(2) 0.060(7) Uiso 1 1 d . . .
O102 O 0.0000 0.2899(19) -0.7500 0.080(12) Uiso 1 2 d S . .
O103 O -0.012(3) 1.106(4) -0.718(7) 0.16(3) Uiso 0.50 1 d P . .
O91 O 0.020(3) 0.460(4) -0.092(4) 0.12(3) Uiso 0.50 1 d PD . .
C92 C 0.013(2) 0.462(2) -0.173(4) 0.115(19) Uiso 1 1 d D . .
N93 N 0.0000 0.427(3) -0.2500 0.11(2) Uiso 1 2 d SD . .
C94 C 0.0000 0.362(3) -0.2500 0.20(5) Uiso 1 2 d SD . .

loop_
_atom_site_aniso_label
_atom_site_aniso_U_11
_atom_site_aniso_U_22
_atom_site_aniso_U_33
_atom_site_aniso_U_23
_atom_site_aniso_U_13
_atom_site_aniso_U_12
Au1 0.0713(12) 0.0687(13) 0.0687(15) 0.0017(10) 0.0148(10) -0.0021(9)
Au2 0.0829(13) 0.0636(13) 0.0748(15) 0.0060(10) 0.0261(11) 0.0060(10)
Au3 0.0761(13) 0.0663(13) 0.0741(15) -0.0054(10) 0.0219(10) -0.0088(10)

loop_
_atom_type_symbol
_atom_type_description
_atom_type_scat_dispersion_real
_atom_type_scat_dispersion_imag
_atom_type_scat_source
C C 0.0033 0.0016 'International Tables Vol C Tables 4.2.6.8 and 6.1.1.4'
H H 0.0000 0.0000 'International Tables Vol C Tables 4.2.6.8 and 6.1.1.4'
N N 0.0061 0.0033 'International Tables Vol C Tables 4.2.6.8 and 6.1.1.4'
O O 0.0106 0.0060 'International Tables Vol C Tables 4.2.6.8 and 6.1.1.4'
S S 0.1246 0.1234 'International Tables Vol C Tables 4.2.6.8 and 6.1.1.4'
Au Au -2.0133 8.8022 'International Tables Vol C Tables 4.2.6.8 and 6.1.1.4'

loop_
_geom_angle_atom_site_label_1
_geom_angle_atom_site_label_2
_geom_angle_atom_site_label_3
_geom_angle
_geom_angle_site_symmetry_1
_geom_angle_site_symmetry_3
_geom_angle_publ_flag
N11 Au1 S39 130.4(5) . . ?
N11 Au1 S29 120.4(5) . . ?
S39 Au1 S29 105.6(2) . . ?
N11 Au1 Au3 84.5(5) . . ?
S39 Au1 Au3 80.67(17) . . ?
S29 Au1 Au3 128.25(17) . . ?
N11 Au1 Au2 80.9(5) . . ?
S39 Au1 Au2 129.62(17) . . ?
S29 Au1 Au2 77.20(16) . . ?
Au3 Au1 Au2 62.01(6) . . ?
N21 Au2 S19 127.2(5) . . ?
N21 Au2 S39 103.6(5) . 7_564 ?
S19 Au2 S39 123.5(2) . 7_564 ?
N21 Au2 Au1 85.8(5) . . ?
S19 Au2 Au1 78.73(17) . . ?
S39 Au2 Au1 133.50(17) 7_564 . ?
N21 Au2 Au3 143.2(5) . . ?
S19 Au2 Au3 50.69(15) . . ?
S39 Au2 Au3 102.72(16) 7_564 . ?
Au1 Au2 Au3 57.37(6) . . ?
N31 Au3 S19 130.6(5) . . ?
N31 Au3 S29 104.7(5) . 7_564 ?
S19 Au3 S29 120.9(2) . 7_564 ?
N31 Au3 Au1 84.0(5) . . ?
S19 Au3 Au1 80.93(17) . . ?
S29 Au3 Au1 130.06(16) 7_564 . ?
N31 Au3 Au2 144.6(5) . . ?
S19 Au3 Au2 50.89(16) . . ?
S29 Au3 Au2 97.00(15) 7_564 . ?
Au1 Au3 Au2 60.62(6) . . ?
C18 N11 C12 118(2) . . ?
C18 N11 Au1 124.2(16) . . ?
C12 N11 Au1 118.0(16) . . ?
O13 C12 C14 126(2) . . ?
O13 C12 N11 112(2) . . ?
C14 C12 N11 122(3) . . ?
C12 C14 C15 122(3) . . ?
O16 C15 C14 132(3) . . ?
O16 C15 N17 113(3) . . ?
C14 C15 N17 115(2) . . ?
C18 N17 C15 117(2) . . ?
N11 C18 N17 127(2) . . ?
N11 C18 S19 123.0(19) . . ?
N17 C18 S19 110(2) . . ?
C18 S19 Au3 106.4(9) . . ?
C18 S19 Au2 101.2(9) . . ?
Au3 S19 Au2 78.43(19) . . ?
C28 N21 C22 117(2) . . ?
C28 N21 Au2 120.5(15) . . ?
C22 N21 Au2 120.1(17) . . ?
C24 C22 N21 124(3) . . ?
C24 C22 O23 124(2) . . ?
N21 C22 O23 112(2) . . ?
C22 C24 C25 121(3) . . ?
O26 C25 N27 119(2) . . ?
O26 C25 C24 129(2) . . ?
N27 C25 C24 112(2) . . ?
C28 N27 C25 124(2) . . ?
N27 C28 N21 122(2) . . ?
N27 C28 S29 116.0(18) . . ?
N21 C28 S29 122.3(18) . . ?
C28 S29 Au1 112.3(8) . . ?
C28 S29 Au3 95.7(8) . 7_564 ?
Au1 S29 Au3 96.8(2) . 7_564 ?
C38 N31 C32 116(2) . . ?
C38 N31 Au3 125.4(16) . . ?
C32 N31 Au3 117.5(16) . . ?
C34 C32 O33 129(2) . . ?
C34 C32 N31 121(2) . . ?
O33 C32 N31 110(2) . . ?
C32 C34 C35 123(3) . . ?
O36 C35 C34 128(2) . . ?
O36 C35 N37 116(2) . . ?
C34 C35 N37 116(2) . . ?
C38 N37 C35 119(2) . . ?
N31 C38 N37 124(2) . . ?
N31 C38 S39 119.9(18) . . ?
N37 C38 S39 115.7(18) . . ?
C38 S39 Au1 109.3(8) . . ?
C38 S39 Au2 97.6(8) . 7_564 ?
Au1 S39 Au2 93.0(2) . 7_564 ?
O41 C42 N43 132(4) . . ?
C42 N43 C44 126(3) . . ?
C42 N43 C45 124(3) . . ?
C44 N43 C45 110(3) . . ?
O51 C52 N53 120(5) . . ?
C52 N53 C54 118(4) . . ?
C52 N53 C55 123(4) . . ?
C54 N53 C55 118(3) . . ?
O61 C62 N63 128(4) . . ?
C62 N63 C64 118(3) . . ?
C62 N63 C65 122(3) . . ?
C64 N63 C65 120(3) . . ?
N73 C72 O71 131(6) . . ?
C72 N73 C74 121(4) . . ?
C72 N73 C75 119(5) . . ?
C74 N73 C75 120(3) . . ?
N83 C82 O81 114(5) . . ?
C82 N83 C84 133(5) . . ?
C82 N83 C85 115(4) . . ?
C84 N83 C85 113(4) . . ?
O91 C92 N93 139(7) . . ?
C92 N93 C92 106(8) . 2_554 ?
C92 N93 C94 127(4) . . ?
C92 N93 C94 127(4) 2_554 . ?

loop_
_geom_bond_atom_site_label_1
_geom_bond_atom_site_label_2
_geom_bond_distance
_geom_bond_site_symmetry_2
_geom_bond_publ_flag
Au1 N11 2.252(18) . ?
Au1 S39 2.487(6) . ?
Au1 S29 2.487(6) . ?
Au1 Au3 2.960(3) . ?
Au1 Au2 3.062(3) . ?
Au2 N21 2.29(2) . ?
Au2 S19 2.458(7) . ?
Au2 S39 2.499(7) 7_564 ?
Au2 Au3 3.103(3) . ?
Au3 N31 2.28(2) . ?
Au3 S19 2.451(6) . ?
Au3 S29 2.522(7) 7_564 ?
N11 C18 1.27(3) . ?
N11 C12 1.40(3) . ?
C12 O13 1.31(3) . ?
C12 C14 1.33(4) . ?
C14 C15 1.40(4) . ?
C15 O16 1.26(3) . ?
C15 N17 1.48(4) . ?
N17 C18 1.35(3) . ?
C18 S19 1.79(3) . ?
N21 C28 1.32(3) . ?
N21 C22 1.33(3) . ?
C22 C24 1.32(4) . ?
C22 O23 1.34(3) . ?
C24 C25 1.40(4) . ?
C25 O26 1.24(3) . ?
C25 N27 1.39(3) . ?
N27 C28 1.31(3) . ?
C28 S29 1.77(2) . ?
S29 Au3 2.522(7) 7_564 ?
N31 C38 1.30(3) . ?
N31 C32 1.41(3) . ?
C32 C34 1.28(3) . ?
C32 O33 1.33(3) . ?
C34 C35 1.34(4) . ?
C35 O36 1.27(3) . ?
C35 N37 1.40(3) . ?
N37 C38 1.32(3) . ?
C38 S39 1.77(2) . ?
S39 Au2 2.499(7) 7_564 ?
O41 C42 1.20(4) . ?
C42 N43 1.20(4) . ?
N43 C44 1.48(5) . ?
N43 C45 1.55(5) . ?
O51 C52 1.18(5) . ?
C52 N53 1.31(5) . ?
N53 C54 1.42(5) . ?
N53 C55 1.48(5) . ?
O61 C62 1.20(4) . ?
C62 N63 1.26(4) . ?
N63 C64 1.41(4) . ?
N63 C65 1.45(4) . ?
O71 C72 1.33(7) . ?
C72 N73 1.17(6) . ?
N73 C74 1.40(5) . ?
N73 C75 1.41(5) . ?
O81 C82 1.47(7) . ?
C82 N83 1.21(5) . ?
N83 C84 1.27(6) . ?
N83 C85 1.36(4) . ?
O103 O103 1.39(17) 2_553 ?
O91 C92 1.111(10) . ?
C92 N93 1.302(10) . ?
N93 C92 1.302(10) 2_554 ?
N93 C94 1.450(10) . ?
